data_7201660
loop_
_publ_author_name
'Wood, Peter A.'
'Forgan, Ross S.'
'Lennie, Alistair R.'
'Parsons, Simon'
'Pidcock, Elna'
'Tasker, Peter A.'
'Warren, John E.'

_publ_section_title
;
 The effect of pressure and substituents on the size of
 pseudo-macrocyclic cavities in salicylaldoxime ligands
;
_journal_issue 2
_journal_name_full CrystEngComm
_journal_page_first 239
_journal_paper_doi 10.1039/b712397c
_journal_volume 10
_journal_year 2008
_chemical_formula_moiety 'C7 H6 Cl1 N1 O2'
_chemical_formula_sum 'C7 H6 Cl N O2'
_chemical_formula_weight 171.58
_chemical_name_common 3-chlorosalicylaldoxime
_chemical_name_systematic 3-chlorosalicylaldoxime
_space_group_IT_number 14
_symmetry_cell_setting monoclinic
_symmetry_space_group_name_Hall '-P 2ybc'
_symmetry_space_group_name_H-M 'P 1 21/c 1'
_atom_sites_solution_hydrogens geom
_atom_sites_solution_primary direct
_audit_creation_date 06-07-19
_audit_creation_method CRYSTALS_ver_12.84
_cell_angle_alpha 90
_cell_angle_beta 93.64(2)
_cell_angle_gamma 90
_cell_formula_units_Z 4
_cell_length_a 12.652(4)
_cell_length_b 3.5295(4)
_cell_length_c 13.509(2)
_cell_measurement_reflns_used 1339
_cell_measurement_temperature 298
_cell_measurement_theta_max 25
_cell_measurement_theta_min 4
_cell_volume 602.0(2)
_computing_cell_refinement 'SAINT (Siemens ,1995)'
_computing_data_collection 'SMART (Siemens, 1993)'
_computing_data_reduction 'SAINT (Siemens ,1995)'
_computing_molecular_graphics 'CAMERON (Watkin et al., 1996)'
_computing_publication_material 'CRYSTALS (Betteridge et al., 2003)'
_computing_structure_refinement 'CRYSTALS (Betteridge et al., 2003)'
_computing_structure_solution 'Model taken from ambient pressure structure'
_diffrn_ambient_pressure 3400000
_diffrn_ambient_temperature 298
_diffrn_measured_fraction_theta_full 0.369
_diffrn_measured_fraction_theta_max 0.346
_diffrn_measurement_device_type 'Bruker SMART Apex CCD'
_diffrn_measurement_method \w
_diffrn_radiation_monochromator graphite
_diffrn_radiation_type 'Mo K\a'
_diffrn_radiation_wavelength 0.71073
_diffrn_reflns_av_R_equivalents 0.076
_diffrn_reflns_limit_h_max 6
_diffrn_reflns_limit_h_min -6
_diffrn_reflns_limit_k_max 4
_diffrn_reflns_limit_k_min -4
_diffrn_reflns_limit_l_max 15
_diffrn_reflns_limit_l_min -15
_diffrn_reflns_number 2720
_diffrn_reflns_theta_full 25.042
_diffrn_reflns_theta_max 26.085
_diffrn_reflns_theta_min 3.515
_diffrn_standards_number 0
_exptl_absorpt_coefficient_mu 0.563
_exptl_absorpt_correction_T_max 0.95
_exptl_absorpt_correction_T_min 0.37
_exptl_absorpt_correction_type multi-scan
_exptl_absorpt_process_details 'SADABS version 2006/1'
_exptl_crystal_colour colourless
_exptl_crystal_density_diffrn 1.893
_exptl_crystal_description block
_exptl_crystal_F_000 352
_exptl_crystal_recrystallization_method 'Recrystallisation by pressure from methanol/ethanol solution'
_exptl_crystal_size_max 0.18
_exptl_crystal_size_mid 0.15
_exptl_crystal_size_min 0.10
_refine_diff_density_max 0.36
_refine_diff_density_min -0.40
_refine_ls_extinction_method None
_refine_ls_goodness_of_fit_ref 1.0203
_refine_ls_hydrogen_treatment mixed
_refine_ls_matrix_type full
_refine_ls_number_parameters 106
_refine_ls_number_reflns 409
_refine_ls_number_restraints 120
_refine_ls_R_factor_all 0.0973
_refine_ls_R_factor_gt 0.0775
_refine_ls_shift/su_max 0.000272
_refine_ls_structure_factor_coef Fsqd
_refine_ls_weighting_details
;
Method= Modified Sheldrick
w=1/[\s^2^(F^2^) + ( 0.13P)^2^ + 2.59P]
,where P=(max(Fo^2^,0) + 2Fc^2^)/3
;
_refine_ls_weighting_scheme calc
_refine_ls_wR_factor_all 0.2271
_refine_ls_wR_factor_gt 0.2099
_refine_ls_wR_factor_ref 0.2271
_reflns_limit_h_max 6
_reflns_limit_h_min -4
_reflns_limit_k_max 4
_reflns_limit_k_min 0
_reflns_limit_l_max 15
_reflns_limit_l_min 0
_reflns_number_gt 319
_reflns_number_total 416
_reflns_threshold_expression I>2.0\s(I)
_oxford_diffrn_Wilson_B_factor 0.00
_oxford_diffrn_Wilson_scale 0.00
_oxford_refine_ls_scale 3.5(3)
_cod_data_source_file B712397C.txt
_cod_data_source_block Cl34kbar
_cod_depositor_comments
;
The following automatic conversions were performed:
'_symmetry_cell_setting' value 'Monoclinic' changed to 'monoclinic'
according to '/home/saulius/struct/CIF-dictionaries/cif_core.dic'
dictionary named 'cif_core.dic' version 2.4.1 from 2010-06-29.

Automatic conversion script
Id: cif_fix_enum 1527 2010-12-29 10:47:43Z saulius 
;
_cod_original_sg_symbol_H-M 'P 21/c'
_cod_original_formula_sum 'C7 H6 Cl1 N1 O2'
_cod_database_code 7201660

loop_
_symmetry_equiv_pos_as_xyz
x,y,z
-x,-y,-z
-x,y+1/2,-z+1/2
x,-y+1/2,z+1/2

loop_
_atom_site_label
_atom_site_type_symbol
_atom_site_fract_x
_atom_site_fract_y
_atom_site_fract_z
_atom_site_U_iso_or_equiv
_atom_site_occupancy
_atom_site_adp_type
_atom_site_refinement_flags_posn
_atom_site_refinement_flags_adp
_atom_site_refinement_flags_occupancy
_atom_site_disorder_assembly
_atom_site_disorder_group
_atom_site_attached_hydrogens
O1 O -0.0695(11) -0.4696(19) 0.8549(5) 0.0487 1.0000 Uani D U . . . .
N2 N 0.0261(14) -0.308(2) 0.8887(6) 0.0389 1.0000 Uani D U . . . .
C3 C 0.0985(15) -0.357(3) 0.8296(7) 0.0386 1.0000 Uani D U . . . .
C4 C 0.2031(12) -0.201(2) 0.8533(6) 0.0366 1.0000 Uani D U . . . .
C5 C 0.2281(11) -0.020(2) 0.9456(6) 0.0352 1.0000 Uani D U . . . .
O5 O 0.1569(11) 0.0088(18) 1.0141(5) 0.0453 1.0000 Uani D U . . . .
C6 C 0.3265(9) 0.110(2) 0.9664(6) 0.0364 1.0000 Uani D U . . . .
Cl6 Cl 0.3550(4) 0.3132(6) 1.08210(17) 0.0375 1.0000 Uani D U . . . .
C7 C 0.4020(12) 0.083(2) 0.9013(7) 0.0351 1.0000 Uani D U . . . .
C8 C 0.3767(13) -0.087(2) 0.8094(6) 0.0384 1.0000 Uani D U . . . .
C9 C 0.2776(15) -0.228(2) 0.7882(7) 0.0346 1.0000 Uani D U . . . .
H1 H -0.114(4) -0.40(4) 0.896(7) 0.0709 1.0000 Uiso D . . . . .
H3 H 0.0847 -0.4929 0.7713 0.0450 1.0000 Uiso R . . . . .
H5 H 0.099(4) -0.07(4) 0.986(4) 0.0670 1.0000 Uiso D . . . . .
H7 H 0.4702 0.1737 0.9182 0.0409 1.0000 Uiso R . . . . .
H8 H 0.4277 -0.1037 0.7634 0.0449 1.0000 Uiso R . . . . .
H9 H 0.2615 -0.3443 0.7268 0.0400 1.0000 Uiso R . . . . .

loop_
_atom_site_aniso_label
_atom_site_aniso_U_11
_atom_site_aniso_U_22
_atom_site_aniso_U_33
_atom_site_aniso_U_23
_atom_site_aniso_U_13
_atom_site_aniso_U_12
O1 0.070(16) 0.041(4) 0.033(5) -0.002(3) -0.014(7) -0.018(6)
N2 0.063(16) 0.028(4) 0.024(6) 0.007(4) -0.012(7) -0.011(6)
C3 0.071(17) 0.023(4) 0.020(6) 0.007(4) -0.009(6) -0.010(7)
C4 0.074(17) 0.017(3) 0.019(4) 0.003(3) 0.001(5) -0.016(7)
C5 0.070(15) 0.024(4) 0.010(4) 0.009(3) -0.004(5) -0.012(6)
O5 0.075(15) 0.042(4) 0.019(4) 0.001(3) 0.003(6) -0.017(6)
C6 0.066(14) 0.026(4) 0.016(4) 0.002(4) -0.006(5) -0.004(7)
Cl6 0.059(10) 0.0293(11) 0.0226(17) -0.0024(8) -0.012(3) -0.0026(15)
C7 0.064(15) 0.022(3) 0.018(4) 0.008(3) -0.006(5) -0.002(6)
C8 0.065(16) 0.027(4) 0.022(4) -0.001(3) -0.001(6) 0.002(7)
C9 0.065(16) 0.017(4) 0.021(5) -0.002(4) -0.006(6) 0.007(6)

loop_
_atom_type_symbol
_atom_type_scat_dispersion_real
_atom_type_scat_dispersion_imag
_atom_type_scat_Cromer_Mann_a1
_atom_type_scat_Cromer_Mann_b1
_atom_type_scat_Cromer_Mann_a2
_atom_type_scat_Cromer_Mann_b2
_atom_type_scat_Cromer_Mann_a3
_atom_type_scat_Cromer_Mann_b3
_atom_type_scat_Cromer_Mann_a4
_atom_type_scat_Cromer_Mann_b4
_atom_type_scat_Cromer_Mann_c
_atom_type_scat_source
C 0.0033 0.0016 2.3100 20.8439 1.0200 10.2075 1.5886 0.5687 0.8650 51.6512 0.2156 'International Tables Vol C 4.2.6.8 and 6.1.1.4'
H 0.0000 0.0000 0.4930 10.5109 0.3229 26.1257 0.1402 3.1424 0.0408 57.7998 0.0030 'International Tables Vol C 4.2.6.8 and 6.1.1.4'
N 0.0061 0.0033 12.2126 0.0057 3.1322 9.8933 2.0125 28.9975 1.1663 0.5826 -11.5290 'International Tables Vol C 4.2.6.8 and 6.1.1.4'
O 0.0106 0.0060 3.0485 13.2771 2.2868 5.7011 1.5463 0.3239 0.8670 32.9089 0.2508 'International Tables Vol C 4.2.6.8 and 6.1.1.4'
Cl 0.1484 0.1585 11.4604 0.0104 7.1964 1.1662 6.2556 18.5194 1.6455 47.7784 -9.5574 'International Tables Vol C 4.2.6.8 and 6.1.1.4'

loop_
_geom_angle_atom_site_label_1
_geom_angle_site_symmetry_1
_geom_angle_atom_site_label_2
_geom_angle_site_symmetry_2
_geom_angle_atom_site_label_3
_geom_angle_site_symmetry_3
_geom_angle
_geom_angle_publ_flag
N2 . O1 . H1 . 105.0(9) no
O1 . N2 . C3 . 112.8(6) yes
N2 . C3 . C4 . 119.7(6) yes
N2 . C3 . H3 . 120.1 no
C4 . C3 . H3 . 120.2 no
C3 . C4 . C5 . 121.0(6) yes
C3 . C4 . C9 . 120.1(5) yes
C5 . C4 . C9 . 118.9(5) yes
C4 . C5 . O5 . 121.4(6) yes
C4 . C5 . C6 . 119.4(5) yes
O5 . C5 . C6 . 119.1(5) yes
C5 . O5 . H5 . 105.0(9) no
C5 . C6 . Cl6 . 117.9(6) yes
C5 . C6 . C7 . 121.8(5) yes
Cl6 . C6 . C7 . 120.3(6) yes
C6 . C7 . C8 . 118.8(6) yes
C6 . C7 . H7 . 119.8 no
C8 . C7 . H7 . 121.4 no
C7 . C8 . C9 . 119.8(7) yes
C7 . C8 . H8 . 119.5 no
C9 . C8 . H8 . 120.6 no
C8 . C9 . C4 . 121.1(5) yes
C8 . C9 . H9 . 119.4 no
C4 . C9 . H9 . 119.4 no

loop_
_geom_bond_atom_site_label_1
_geom_bond_site_symmetry_1
_geom_bond_atom_site_label_2
_geom_bond_site_symmetry_2
_geom_bond_distance
_geom_bond_publ_flag
O1 . N2 . 1.388(17) yes
O1 . H1 . 0.85(4) no
N2 . C3 . 1.26(2) yes
C3 . C4 . 1.451(18) yes
C3 . H3 . 0.929 no
C4 . C5 . 1.418(11) yes
C4 . C9 . 1.333(17) yes
C5 . O5 . 1.336(14) yes
C5 . C6 . 1.340(14) yes
O5 . H5 . 0.85(4) no
C6 . Cl6 . 1.736(8) yes
C6 . C7 . 1.342(15) yes
C7 . C8 . 1.398(12) yes
C7 . H7 . 0.936 no
C8 . C9 . 1.361(19) yes
C8 . H8 . 0.925 no
C9 . H9 . 0.937 no

loop_
_cod_related_entry_id
_cod_related_entry_database
_cod_related_entry_code
1 ChemSpider 21195658
